data_7239339
loop_
_publ_author_name
'Xu, Yuewen'
'Xu, Weiwei L.'
'Smith, Mark D.'
'Shimizu, Linda S.'

_publ_section_title
;
 Self-assembly and ring-opening metathesis polymerization of a
 bifunctional carbonate--stilbene macrocycle
;
_journal_issue 4
_journal_name_full 'RSC Adv.'
_journal_page_first 1675
_journal_paper_doi 10.1039/C3RA45055D
_journal_volume 4
_journal_year 2014
_chemical_formula_moiety 'C34 H28 O6'
_chemical_formula_sum 'C34 H28 O6'
_chemical_formula_weight 532.56
_space_group_IT_number 14
_space_group_name_Hall '-P 2ybc'
_space_group_name_H-M_alt 'P 1 21/c 1'
_symmetry_cell_setting monoclinic
_symmetry_space_group_name_Hall '-P 2ybc'
_symmetry_space_group_name_H-M 'P 1 21/c 1'
_atom_sites_solution_hydrogens geom
_atom_sites_solution_primary direct
_atom_sites_solution_secondary difmap
_audit_creation_method SHELXL-97
_cell_angle_alpha 90.00
_cell_angle_beta 91.852(2)
_cell_angle_gamma 90.00
_cell_formula_units_Z 4
_cell_length_a 11.2731(8)
_cell_length_b 10.6669(7)
_cell_length_c 22.7178(15)
_cell_measurement_reflns_used 4511
_cell_measurement_temperature 150(2)
_cell_measurement_theta_max 22.862
_cell_measurement_theta_min 2.506
_cell_volume 2730.4(3)
_computing_cell_refinement 'SAINT-Plus Version 6.45 (Bruker, 2001)'
_computing_data_collection 'SMART Version 5.625 (Bruker, 2001)'
_computing_data_reduction 'SAINT-Plus Version 6.45 (Bruker, 2001)'
_computing_molecular_graphics various
_computing_publication_material 'SHELXTL Version 6.14 (Bruker, 2000)'
_computing_structure_refinement 'SHELXL-97 (Sheldrick, 1997)'
_computing_structure_solution 'SHELXS-97 (Sheldrick, 1990)'
_diffrn_ambient_temperature 150(2)
_diffrn_measured_fraction_theta_full 1.000
_diffrn_measured_fraction_theta_max 1.000
_diffrn_measurement_device_type 'Bruker SMART APEX CCD diffractometer'
_diffrn_measurement_method 'omega scans'
_diffrn_radiation_monochromator graphite
_diffrn_radiation_source 'fine-focus sealed tube'
_diffrn_radiation_type MoK\a
_diffrn_radiation_wavelength 0.71073
_diffrn_reflns_av_R_equivalents 0.0662
_diffrn_reflns_av_sigmaI/netI 0.0524
_diffrn_reflns_limit_h_max 13
_diffrn_reflns_limit_h_min -13
_diffrn_reflns_limit_k_max 12
_diffrn_reflns_limit_k_min -12
_diffrn_reflns_limit_l_max 27
_diffrn_reflns_limit_l_min -27
_diffrn_reflns_number 30839
_diffrn_reflns_theta_full 25.05
_diffrn_reflns_theta_max 25.05
_diffrn_reflns_theta_min 1.79
_exptl_absorpt_coefficient_mu 0.088
_exptl_absorpt_correction_type none
_exptl_crystal_colour colorless
_exptl_crystal_density_diffrn 1.296
_exptl_crystal_density_method 'not measured'
_exptl_crystal_description plate
_exptl_crystal_F_000 1120
_exptl_crystal_size_max 0.22
_exptl_crystal_size_mid 0.16
_exptl_crystal_size_min 0.08
_refine_diff_density_max 0.387
_refine_diff_density_min -0.128
_refine_diff_density_rms 0.033
_refine_ls_extinction_method none
_refine_ls_goodness_of_fit_ref 0.912
_refine_ls_hydrogen_treatment constr
_refine_ls_matrix_type full
_refine_ls_number_parameters 361
_refine_ls_number_reflns 4848
_refine_ls_number_restraints 0
_refine_ls_restrained_S_all 0.912
_refine_ls_R_factor_all 0.0649
_refine_ls_R_factor_gt 0.0394
_refine_ls_shift/su_max 0.001
_refine_ls_shift/su_mean 0.000
_refine_ls_structure_factor_coef Fsqd
_refine_ls_weighting_details 'calc w=1/[\s^2^(Fo^2^)+(0.0336P)^2^+0.0000P] where P=(Fo^2^+2Fc^2^)/3'
_refine_ls_weighting_scheme calc
_refine_ls_wR_factor_gt 0.0755
_refine_ls_wR_factor_ref 0.0840
_reflns_number_gt 3334
_reflns_number_total 4848
_reflns_threshold_expression >2sigma(I)
_cod_data_source_file c3ra45055d.txt
_cod_data_source_block 1
_cod_depositor_comments
;
The following automatic conversions were performed:

data item '_symmetry_cell_setting' value 'Monoclinic' was changed to
'monoclinic' in accordance with the
/home/saulius/struct/COD-crude-data/automatic-downloads/DataCite-retrospective/RSC/depositions/lib/dictionaries/cif_core.dic
dictionary named 'cif_core.dic' version 2.4.2 last updated on
2011-04-26.

Automatic conversion script
Id: cif_fix_values 6909 2019-04-08 15:41:33Z antanas 
;
_cod_original_sg_symbol_H-M 'P 21/c'
_cod_database_code 7239339

loop_
_symmetry_equiv_pos_as_xyz
'x, y, z'
'-x, y+1/2, -z+1/2'
'-x, -y, -z'
'x, -y-1/2, z-1/2'

loop_
_atom_site_label
_atom_site_type_symbol
_atom_site_fract_x
_atom_site_fract_y
_atom_site_fract_z
_atom_site_U_iso_or_equiv
_atom_site_adp_type
_atom_site_occupancy
_atom_site_symmetry_multiplicity
_atom_site_calc_flag
_atom_site_refinement_flags
C1 C 0.78590(17) -0.15367(17) 0.36729(8) 0.0353(4) Uani 1 1 d .
C2 C 0.72562(16) -0.23365(18) 0.27471(8) 0.0431(5) Uani 1 1 d .
H2A H 0.7528 -0.3184 0.2868 0.052 Uiso 1 1 calc R
H2B H 0.7893 -0.1931 0.2525 0.052 Uiso 1 1 calc R
C3 C 0.61439(16) -0.24260(17) 0.23711(7) 0.0348(4) Uani 1 1 d .
C4 C 0.58861(17) -0.35083(18) 0.20584(8) 0.0403(5) Uani 1 1 d .
H4 H 0.6401 -0.4211 0.2097 0.048 Uiso 1 1 calc R
C5 C 0.48847(17) -0.35802(18) 0.16896(8) 0.0404(5) Uani 1 1 d .
H5 H 0.4732 -0.4328 0.1473 0.048 Uiso 1 1 calc R
C6 C 0.41013(16) -0.25817(17) 0.16306(7) 0.0344(4) Uani 1 1 d .
C7 C 0.43661(16) -0.14957(17) 0.19485(7) 0.0359(4) Uani 1 1 d .
H7 H 0.3846 -0.0797 0.1916 0.043 Uiso 1 1 calc R
C8 C 0.53728(16) -0.14184(17) 0.23099(8) 0.0372(5) Uani 1 1 d .
H8 H 0.5539 -0.0665 0.2519 0.045 Uiso 1 1 calc R
C9 C 0.30717(17) -0.26565(17) 0.12141(8) 0.0406(5) Uani 1 1 d .
H9 H 0.3193 -0.3118 0.0864 0.049 Uiso 1 1 calc R
C10 C 0.19998(17) -0.21643(18) 0.12647(8) 0.0413(5) Uani 1 1 d .
H10 H 0.1476 -0.2227 0.0930 0.050 Uiso 1 1 calc R
C11 C 0.15322(15) -0.15272(17) 0.17872(8) 0.0343(4) Uani 1 1 d .
C12 C 0.09132(15) -0.04058(18) 0.17380(8) 0.0379(5) Uani 1 1 d .
H12 H 0.0749 -0.0060 0.1359 0.046 Uiso 1 1 calc R
C13 C 0.05314(15) 0.02159(18) 0.22302(8) 0.0379(5) Uani 1 1 d .
H13 H 0.0114 0.0986 0.2186 0.046 Uiso 1 1 calc R
C14 C 0.07507(15) -0.02722(17) 0.27893(8) 0.0327(4) Uani 1 1 d .
C15 C 0.13128(16) -0.14215(18) 0.28379(8) 0.0381(5) Uani 1 1 d .
H15 H 0.1438 -0.1789 0.3216 0.046 Uiso 1 1 calc R
C16 C 0.16946(16) -0.20429(18) 0.23464(8) 0.0400(5) Uani 1 1 d .
H16 H 0.2074 -0.2834 0.2390 0.048 Uiso 1 1 calc R
C17 C 0.04614(15) 0.04578(17) 0.33290(8) 0.0376(5) Uani 1 1 d .
H17A H -0.0384 0.0710 0.3316 0.045 Uiso 1 1 calc R
H17B H 0.0622 -0.0048 0.3688 0.045 Uiso 1 1 calc R
C18 C 0.12029(15) 0.22939(18) 0.37951(8) 0.0343(4) Uani 1 1 d .
C19 C 0.19301(17) 0.42414(18) 0.41379(8) 0.0450(5) Uani 1 1 d .
H19A H 0.1122 0.4345 0.4290 0.054 Uiso 1 1 calc R
H19B H 0.2159 0.5045 0.3956 0.054 Uiso 1 1 calc R
C20 C 0.27749(16) 0.39669(16) 0.46450(8) 0.0359(4) Uani 1 1 d .
C21 C 0.39196(16) 0.35520(16) 0.45569(8) 0.0376(5) Uani 1 1 d .
H21 H 0.4159 0.3379 0.4168 0.045 Uiso 1 1 calc R
C22 C 0.47199(16) 0.33841(16) 0.50241(8) 0.0365(5) Uani 1 1 d .
H22 H 0.5500 0.3100 0.4951 0.044 Uiso 1 1 calc R
C23 C 0.43979(16) 0.36255(16) 0.56000(8) 0.0353(4) Uani 1 1 d .
C24 C 0.32497(17) 0.40522(18) 0.56827(8) 0.0437(5) Uani 1 1 d .
H24 H 0.3010 0.4241 0.6070 0.052 Uiso 1 1 calc R
C25 C 0.24481(17) 0.42085(18) 0.52147(8) 0.0445(5) Uani 1 1 d .
H25 H 0.1665 0.4485 0.5286 0.053 Uiso 1 1 calc R
C26 C 0.52101(17) 0.35283(18) 0.61160(8) 0.0436(5) Uani 1 1 d .
H26 H 0.4982 0.4000 0.6449 0.052 Uiso 1 1 calc R
C27 C 0.62135(17) 0.28865(18) 0.61926(8) 0.0447(5) Uani 1 1 d .
H27 H 0.6640 0.3025 0.6554 0.054 Uiso 1 1 calc R
C28 C 0.67515(16) 0.19784(17) 0.57823(7) 0.0349(4) Uani 1 1 d .
C29 C 0.78799(16) 0.21559(17) 0.55721(8) 0.0362(4) Uani 1 1 d .
H29 H 0.8324 0.2873 0.5692 0.043 Uiso 1 1 calc R
C30 C 0.83688(15) 0.13027(17) 0.51896(7) 0.0345(4) Uani 1 1 d .
H30 H 0.9134 0.1455 0.5041 0.041 Uiso 1 1 calc R
C31 C 0.77573(15) 0.02328(16) 0.50213(7) 0.0325(4) Uani 1 1 d .
C32 C 0.66433(17) 0.00319(17) 0.52449(8) 0.0408(5) Uani 1 1 d .
H32 H 0.6219 -0.0711 0.5144 0.049 Uiso 1 1 calc R
C33 C 0.61432(16) 0.09006(18) 0.56130(8) 0.0402(5) Uani 1 1 d .
H33 H 0.5370 0.0758 0.5753 0.048 Uiso 1 1 calc R
C34 C 0.82906(16) -0.06827(18) 0.46067(8) 0.0430(5) Uani 1 1 d .
H34A H 0.9070 -0.0375 0.4479 0.052 Uiso 1 1 calc R
H34B H 0.8408 -0.1505 0.4802 0.052 Uiso 1 1 calc R
O1 O 0.88004(11) -0.20432(12) 0.36616(5) 0.0457(3) Uani 1 1 d .
O2 O 0.74703(10) -0.08033(12) 0.41032(5) 0.0409(3) Uani 1 1 d .
O3 O 0.69872(11) -0.15955(12) 0.32608(5) 0.0418(3) Uani 1 1 d .
O4 O 0.06511(10) 0.21175(12) 0.42302(5) 0.0411(3) Uani 1 1 d .
O5 O 0.12284(10) 0.15568(11) 0.33241(5) 0.0384(3) Uani 1 1 d .
O6 O 0.19001(11) 0.32753(12) 0.36898(5) 0.0401(3) Uani 1 1 d .

loop_
_atom_site_aniso_label
_atom_site_aniso_U_11
_atom_site_aniso_U_22
_atom_site_aniso_U_33
_atom_site_aniso_U_23
_atom_site_aniso_U_13
_atom_site_aniso_U_12
C1 0.0399(12) 0.0357(11) 0.0302(11) -0.0001(9) 0.0003(9) 0.0023(9)
C2 0.0476(12) 0.0508(12) 0.0310(11) -0.0104(10) 0.0017(9) 0.0100(10)
C3 0.0395(11) 0.0385(11) 0.0265(10) -0.0027(9) 0.0039(8) -0.0016(9)
C4 0.0444(12) 0.0383(11) 0.0387(11) -0.0022(10) 0.0075(10) 0.0048(10)
C5 0.0468(12) 0.0359(11) 0.0389(11) -0.0115(10) 0.0086(10) -0.0076(10)
C6 0.0398(11) 0.0385(11) 0.0252(10) -0.0027(9) 0.0070(8) -0.0084(9)
C7 0.0393(11) 0.0337(10) 0.0346(11) -0.0020(9) -0.0010(9) -0.0016(9)
C8 0.0428(11) 0.0343(11) 0.0343(11) -0.0073(9) -0.0012(9) -0.0042(9)
C9 0.0454(12) 0.0468(12) 0.0297(11) -0.0103(9) 0.0041(9) -0.0139(10)
C10 0.0421(12) 0.0533(13) 0.0284(10) -0.0072(10) -0.0018(9) -0.0151(10)
C11 0.0306(10) 0.0414(11) 0.0308(11) -0.0044(9) -0.0022(8) -0.0118(9)
C12 0.0352(11) 0.0506(12) 0.0277(10) 0.0033(10) -0.0053(8) -0.0075(10)
C13 0.0333(11) 0.0423(11) 0.0380(11) 0.0020(10) -0.0022(9) -0.0016(9)
C14 0.0291(10) 0.0376(11) 0.0315(11) 0.0004(9) 0.0006(8) -0.0071(8)
C15 0.0416(11) 0.0448(12) 0.0278(10) 0.0043(9) -0.0008(9) -0.0017(10)
C16 0.0466(12) 0.0369(11) 0.0367(11) 0.0012(10) 0.0029(9) -0.0001(9)
C17 0.0340(11) 0.0406(11) 0.0384(11) 0.0013(9) 0.0033(9) -0.0055(9)
C18 0.0286(10) 0.0436(12) 0.0303(11) -0.0006(10) -0.0041(9) 0.0046(9)
C19 0.0524(13) 0.0396(12) 0.0425(12) -0.0135(10) -0.0057(10) 0.0043(10)
C20 0.0414(11) 0.0312(10) 0.0349(11) -0.0058(9) -0.0009(9) 0.0001(9)
C21 0.0472(12) 0.0368(11) 0.0291(10) -0.0048(9) 0.0054(9) 0.0022(9)
C22 0.0368(11) 0.0373(11) 0.0356(11) -0.0018(9) 0.0052(9) 0.0046(9)
C23 0.0393(11) 0.0338(10) 0.0328(11) -0.0069(9) 0.0017(9) -0.0009(9)
C24 0.0452(12) 0.0538(13) 0.0324(11) -0.0119(10) 0.0059(10) 0.0049(10)
C25 0.0372(11) 0.0552(13) 0.0412(12) -0.0120(10) 0.0018(10) 0.0064(10)
C26 0.0472(12) 0.0501(12) 0.0335(11) -0.0101(10) 0.0024(10) 0.0069(10)
C27 0.0488(12) 0.0549(13) 0.0299(11) -0.0093(10) -0.0059(9) 0.0062(11)
C28 0.0405(11) 0.0390(11) 0.0248(10) 0.0010(9) -0.0051(8) 0.0050(9)
C29 0.0386(11) 0.0339(10) 0.0356(11) 0.0002(9) -0.0067(9) -0.0018(9)
C30 0.0320(10) 0.0408(11) 0.0305(10) 0.0059(9) -0.0030(8) 0.0016(9)
C31 0.0368(11) 0.0352(10) 0.0250(10) 0.0019(9) -0.0060(8) 0.0061(9)
C32 0.0464(12) 0.0318(11) 0.0438(12) -0.0008(9) -0.0027(10) -0.0053(9)
C33 0.0377(11) 0.0432(12) 0.0401(11) 0.0044(10) 0.0062(9) -0.0026(9)
C34 0.0443(12) 0.0509(13) 0.0330(11) -0.0050(10) -0.0122(9) 0.0115(10)
O1 0.0361(8) 0.0570(9) 0.0438(8) -0.0097(7) -0.0018(6) 0.0103(7)
O2 0.0446(8) 0.0472(8) 0.0303(7) -0.0093(6) -0.0086(6) 0.0124(6)
O3 0.0440(8) 0.0517(8) 0.0292(7) -0.0109(6) -0.0068(6) 0.0126(7)
O4 0.0360(7) 0.0599(9) 0.0276(7) -0.0006(7) 0.0028(6) 0.0036(6)
O5 0.0423(8) 0.0432(8) 0.0301(7) -0.0066(6) 0.0057(6) -0.0092(6)
O6 0.0449(8) 0.0415(8) 0.0338(7) -0.0068(6) 0.0010(6) -0.0051(6)

loop_
_atom_type_symbol
_atom_type_description
_atom_type_scat_dispersion_real
_atom_type_scat_dispersion_imag
_atom_type_scat_source
C C 0.0033 0.0016 'International Tables Vol C Tables 4.2.6.8 and 6.1.1.4'
H H 0.0000 0.0000 'International Tables Vol C Tables 4.2.6.8 and 6.1.1.4'
O O 0.0106 0.0060 'International Tables Vol C Tables 4.2.6.8 and 6.1.1.4'

loop_
_geom_angle_atom_site_label_1
_geom_angle_atom_site_label_2
_geom_angle_atom_site_label_3
_geom_angle
O1 C1 O3 126.77(17)
O1 C1 O2 126.46(17)
O3 C1 O2 106.77(15)
O3 C2 C3 107.51(14)
O3 C2 H2A 110.2
C3 C2 H2A 110.2
O3 C2 H2B 110.2
C3 C2 H2B 110.2
H2A C2 H2B 108.5
C4 C3 C8 118.39(17)
C4 C3 C2 120.33(17)
C8 C3 C2 121.24(16)
C3 C4 C5 120.71(18)
C3 C4 H4 119.6
C5 C4 H4 119.6
C4 C5 C6 121.30(17)
C4 C5 H5 119.4
C6 C5 H5 119.4
C5 C6 C7 117.61(17)
C5 C6 C9 120.37(16)
C7 C6 C9 121.90(17)
C8 C7 C6 121.07(17)
C8 C7 H7 119.5
C6 C7 H7 119.5
C7 C8 C3 120.91(17)
C7 C8 H8 119.5
C3 C8 H8 119.5
C10 C9 C6 128.55(17)
C10 C9 H9 115.7
C6 C9 H9 115.7
C9 C10 C11 126.92(17)
C9 C10 H10 116.5
C11 C10 H10 116.5
C12 C11 C16 117.74(17)
C12 C11 C10 121.50(17)
C16 C11 C10 120.75(17)
C13 C12 C11 121.19(17)
C13 C12 H12 119.4
C11 C12 H12 119.4
C12 C13 C14 120.67(18)
C12 C13 H13 119.7
C14 C13 H13 119.7
C15 C14 C13 118.26(17)
C15 C14 C17 120.46(16)
C13 C14 C17 121.16(17)
C16 C15 C14 121.04(17)
C16 C15 H15 119.5
C14 C15 H15 119.5
C15 C16 C11 120.93(18)
C15 C16 H16 119.5
C11 C16 H16 119.5
O5 C17 C14 105.49(13)
O5 C17 H17A 110.6
C14 C17 H17A 110.6
O5 C17 H17B 110.6
C14 C17 H17B 110.6
H17A C17 H17B 108.8
O4 C18 O5 126.57(17)
O4 C18 O6 126.47(17)
O5 C18 O6 106.95(15)
O6 C19 C20 113.64(15)
O6 C19 H19A 108.8
C20 C19 H19A 108.8
O6 C19 H19B 108.8
C20 C19 H19B 108.8
H19A C19 H19B 107.7
C25 C20 C21 118.23(17)
C25 C20 C19 120.09(17)
C21 C20 C19 121.54(17)
C22 C21 C20 121.24(17)
C22 C21 H21 119.4
C20 C21 H21 119.4
C21 C22 C23 120.92(17)
C21 C22 H22 119.5
C23 C22 H22 119.5
C24 C23 C22 117.35(17)
C24 C23 C26 118.33(16)
C22 C23 C26 124.22(17)
C25 C24 C23 121.57(17)
C25 C24 H24 119.2
C23 C24 H24 119.2
C20 C25 C24 120.69(18)
C20 C25 H25 119.7
C24 C25 H25 119.7
C27 C26 C23 130.34(18)
C27 C26 H26 114.8
C23 C26 H26 114.8
C26 C27 C28 128.04(18)
C26 C27 H27 116.0
C28 C27 H27 116.0
C29 C28 C33 117.96(17)
C29 C28 C27 121.63(17)
C33 C28 C27 120.38(17)
C30 C29 C28 120.97(17)
C30 C29 H29 119.5
C28 C29 H29 119.5
C31 C30 C29 120.77(17)
C31 C30 H30 119.6
C29 C30 H30 119.6
C30 C31 C32 118.44(17)
C30 C31 C34 120.44(17)
C32 C31 C34 121.12(17)
C33 C32 C31 120.70(18)
C33 C32 H32 119.7
C31 C32 H32 119.7
C32 C33 C28 121.10(17)
C32 C33 H33 119.5
C28 C33 H33 119.5
O2 C34 C31 107.15(14)
O2 C34 H34A 110.3
C31 C34 H34A 110.3
O2 C34 H34B 110.3
C31 C34 H34B 110.3
H34A C34 H34B 108.5
C1 O2 C34 114.34(14)
C1 O3 C2 114.91(14)
C18 O5 C17 116.21(13)
C18 O6 C19 115.63(14)

loop_
_geom_bond_atom_site_label_1
_geom_bond_atom_site_label_2
_geom_bond_distance
C1 O1 1.192(2)
C1 O3 1.337(2)
C1 O2 1.337(2)
C2 O3 1.4498(19)
C2 C3 1.497(2)
C2 H2A 0.9900
C2 H2B 0.9900
C3 C4 1.382(2)
C3 C8 1.386(2)
C4 C5 1.386(2)
C4 H4 0.9500
C5 C6 1.387(2)
C5 H5 0.9500
C6 C7 1.392(2)
C6 C9 1.476(2)
C7 C8 1.382(2)
C7 H7 0.9500
C8 H8 0.9500
C9 C10 1.326(2)
C9 H9 0.9500
C10 C11 1.480(2)
C10 H10 0.9500
C11 C12 1.388(2)
C11 C16 1.391(2)
C12 C13 1.381(2)
C12 H12 0.9500
C13 C14 1.387(2)
C13 H13 0.9500
C14 C15 1.383(2)
C14 C17 1.497(2)
C15 C16 1.379(2)
C15 H15 0.9500
C16 H16 0.9500
C17 O5 1.457(2)
C17 H17A 0.9900
C17 H17B 0.9900
C18 O4 1.1996(19)
C18 O5 1.329(2)
C18 O6 1.335(2)
C19 O6 1.448(2)
C19 C20 1.500(2)
C19 H19A 0.9900
C19 H19B 0.9900
C20 C25 1.381(2)
C20 C21 1.385(2)
C21 C22 1.382(2)
C21 H21 0.9500
C22 C23 1.393(2)
C22 H22 0.9500
C23 C24 1.391(2)
C23 C26 1.468(2)
C24 C25 1.383(2)
C24 H24 0.9500
C25 H25 0.9500
C26 C27 1.329(2)
C26 H26 0.9500
C27 C28 1.487(2)
C27 H27 0.9500
C28 C29 1.386(2)
C28 C33 1.387(2)
C29 C30 1.385(2)
C29 H29 0.9500
C30 C31 1.381(2)
C30 H30 0.9500
C31 C32 1.387(2)
C31 C34 1.496(2)
C32 C33 1.381(2)
C32 H32 0.9500
C33 H33 0.9500
C34 O2 1.4532(19)
C34 H34A 0.9900
C34 H34B 0.9900

loop_
_geom_torsion_atom_site_label_1
_geom_torsion_atom_site_label_2
_geom_torsion_atom_site_label_3
_geom_torsion_atom_site_label_4
_geom_torsion
O3 C2 C3 C4 -144.68(16)
O3 C2 C3 C8 37.8(2)
C8 C3 C4 C5 0.4(3)
C2 C3 C4 C5 -177.20(16)
C3 C4 C5 C6 -1.2(3)
C4 C5 C6 C7 1.0(3)
C4 C5 C6 C9 177.08(16)
C5 C6 C7 C8 -0.1(3)
C9 C6 C7 C8 -176.12(16)
C6 C7 C8 C3 -0.6(3)
C4 C3 C8 C7 0.5(3)
C2 C3 C8 C7 178.06(16)
C5 C6 C9 C10 146.0(2)
C7 C6 C9 C10 -38.0(3)
C6 C9 C10 C11 -7.2(3)
C9 C10 C11 C12 134.5(2)
C9 C10 C11 C16 -45.9(3)
C16 C11 C12 C13 3.7(3)
C10 C11 C12 C13 -176.69(16)
C11 C12 C13 C14 -0.5(3)
C12 C13 C14 C15 -2.9(3)
C12 C13 C14 C17 173.20(16)
C13 C14 C15 C16 2.9(3)
C17 C14 C15 C16 -173.20(16)
C14 C15 C16 C11 0.4(3)
C12 C11 C16 C15 -3.7(3)
C10 C11 C16 C15 176.71(16)
C15 C14 C17 O5 111.77(17)
C13 C14 C17 O5 -64.2(2)
O6 C19 C20 C25 -138.05(18)
O6 C19 C20 C21 46.4(2)
C25 C20 C21 C22 -0.1(3)
C19 C20 C21 C22 175.45(17)
C20 C21 C22 C23 0.1(3)
C21 C22 C23 C24 -0.7(3)
C21 C22 C23 C26 -176.96(17)
C22 C23 C24 C25 1.3(3)
C26 C23 C24 C25 177.78(18)
C21 C20 C25 C24 0.7(3)
C19 C20 C25 C24 -174.94(18)
C23 C24 C25 C20 -1.3(3)
C24 C23 C26 C27 161.4(2)
C22 C23 C26 C27 -22.3(3)
C23 C26 C27 C28 -5.9(4)
C26 C27 C28 C29 121.3(2)
C26 C27 C28 C33 -60.7(3)
C33 C28 C29 C30 2.1(3)
C27 C28 C29 C30 -179.92(16)
C28 C29 C30 C31 -1.9(3)
C29 C30 C31 C32 -0.1(3)
C29 C30 C31 C34 179.85(15)
C30 C31 C32 C33 1.9(3)
C34 C31 C32 C33 -178.01(16)
C31 C32 C33 C28 -1.8(3)
C29 C28 C33 C32 -0.2(3)
C27 C28 C33 C32 -178.26(17)
C30 C31 C34 O2 -122.37(17)
C32 C31 C34 O2 57.6(2)
O1 C1 O2 C34 -2.6(3)
O3 C1 O2 C34 177.12(14)
C31 C34 O2 C1 176.03(14)
O1 C1 O3 C2 -1.5(3)
O2 C1 O3 C2 178.74(14)
C3 C2 O3 C1 173.30(15)
O4 C18 O5 C17 3.2(2)
O6 C18 O5 C17 -176.23(13)
C14 C17 O5 C18 -174.12(14)
O4 C18 O6 C19 -3.5(2)
O5 C18 O6 C19 175.98(13)
C20 C19 O6 C18 82.97(19)
